data_7206165
loop_
_publ_author_name
'Herrero, Santiago'
'Jim\'enez-Aparicio, Reyes'
'Perles, Josefina'
'Priego, Jos\'e L.'
'Saguar, Susana'
'Urbanos, Francisco A.'

_publ_section_title
;
 Microwave methods for the synthesis of paddlewheel diruthenium
 compounds with N,N-donor ligands
;
_journal_issue 7
_journal_name_full 'Green Chemistry'
_journal_page_first 1885
_journal_paper_doi 10.1039/c0gc00800a
_journal_volume 13
_journal_year 2011
_chemical_formula_moiety 'C48 H40 N12 Ru2'
_chemical_formula_sum 'C48 H40 N12 Ru2'
_chemical_formula_weight 987.06
_chemical_name_systematic
;
?
;
_space_group_IT_number 33
_symmetry_cell_setting orthorhombic
_symmetry_space_group_name_Hall 'P 2c -2n'
_symmetry_space_group_name_H-M 'P n a 21'
_atom_sites_solution_hydrogens geom
_atom_sites_solution_primary direct
_atom_sites_solution_secondary difmap
_audit_creation_method SHELXL-97
_cell_angle_alpha 90.00
_cell_angle_beta 90.00
_cell_angle_gamma 90.00
_cell_formula_units_Z 4
_cell_length_a 18.7417(15)
_cell_length_b 25.884(2)
_cell_length_c 9.8779(8)
_cell_measurement_temperature 293(2)
_cell_volume 4791.9(7)
_computing_structure_refinement 'SHELXL-97 (Sheldrick, 1997)'
_diffrn_ambient_temperature 293(2)
_diffrn_measured_fraction_theta_full 0.953
_diffrn_measured_fraction_theta_max 0.953
_diffrn_radiation_monochromator graphite
_diffrn_radiation_source 'fine-focus sealed tube'
_diffrn_radiation_type MoK\a
_diffrn_radiation_wavelength 0.71073
_diffrn_reflns_av_R_equivalents 0.1351
_diffrn_reflns_av_sigmaI/netI 0.2077
_diffrn_reflns_limit_h_max 18
_diffrn_reflns_limit_h_min -24
_diffrn_reflns_limit_k_max 28
_diffrn_reflns_limit_k_min -35
_diffrn_reflns_limit_l_max 13
_diffrn_reflns_limit_l_min -13
_diffrn_reflns_number 45021
_diffrn_reflns_theta_full 29.17
_diffrn_reflns_theta_max 29.17
_diffrn_reflns_theta_min 1.34
_exptl_absorpt_coefficient_mu 0.676
_exptl_absorpt_correction_T_max 0.9542
_exptl_absorpt_correction_T_min 0.9355
_exptl_absorpt_correction_type multi-scan
_exptl_absorpt_process_details sadabs
_exptl_crystal_colour 'deep purple'
_exptl_crystal_density_diffrn 1.368
_exptl_crystal_density_method 'not measured'
_exptl_crystal_description prismatic
_exptl_crystal_F_000 2000
_exptl_crystal_size_max 0.10
_exptl_crystal_size_mid 0.09
_exptl_crystal_size_min 0.07
_platon_squeeze_details
;
;
_refine_diff_density_max 0.741
_refine_diff_density_min -0.476
_refine_diff_density_rms 0.114
_refine_ls_abs_structure_details 'Flack H D (1983), Acta Cryst. A39, 876-881'
_refine_ls_abs_structure_Flack 1.00(6)
_refine_ls_extinction_coef 0.00003(10)
_refine_ls_extinction_expression Fc^*^=kFc[1+0.001xFc^2^\l^3^/sin(2\q)]^-1/4^
_refine_ls_extinction_method SHELXL
_refine_ls_goodness_of_fit_ref 0.839
_refine_ls_hydrogen_treatment refxyz
_refine_ls_matrix_type full
_refine_ls_number_parameters 466
_refine_ls_number_reflns 11992
_refine_ls_number_restraints 385
_refine_ls_restrained_S_all 0.842
_refine_ls_R_factor_all 0.1845
_refine_ls_R_factor_gt 0.0759
_refine_ls_shift/su_max 0.021
_refine_ls_shift/su_mean 0.001
_refine_ls_structure_factor_coef Fsqd
_refine_ls_weighting_details 'calc w=1/[\s^2^(Fo^2^)+(0.1041P)^2^+0.0000P] where P=(Fo^2^+2Fc^2^)/3'
_refine_ls_weighting_scheme calc
_refine_ls_wR_factor_gt 0.1750
_refine_ls_wR_factor_ref 0.2117
_reflns_number_gt 4593
_reflns_number_total 11992
_reflns_threshold_expression >2sigma(I)
_cod_data_source_file c0gc00800a.txt
_cod_data_source_block jru22
_cod_original_cell_volume 4791.8(7)
_cod_original_sg_symbol_H-M Pna21
_cod_database_code 7206165

loop_
_symmetry_equiv_pos_as_xyz
'x, y, z'
'-x, -y, z+1/2'
'x+1/2, -y+1/2, z'
'-x+1/2, y+1/2, z+1/2'

loop_
_atom_site_label
_atom_site_type_symbol
_atom_site_fract_x
_atom_site_fract_y
_atom_site_fract_z
_atom_site_U_iso_or_equiv
_atom_site_adp_type
_atom_site_occupancy
_atom_site_symmetry_multiplicity
_atom_site_calc_flag
_atom_site_refinement_flags
_atom_site_disorder_assembly
_atom_site_disorder_group
C1 C 0.2550(4) 0.9660(2) 0.0101(7) 0.052(3) Uani 1 1 d GU . .
C2 C 0.2613(4) 0.9293(3) 0.1122(6) 0.081(3) Uani 1 1 d GU . .
H2 H 0.2851 0.9374 0.1920 0.097 Uiso 1 1 calc R . .
C3 C 0.2318(5) 0.8804(3) 0.0950(9) 0.109(5) Uani 1 1 d GU . .
H3 H 0.2360 0.8559 0.1633 0.130 Uiso 1 1 calc R . .
C4 C 0.1962(5) 0.8683(2) -0.0243(10) 0.106(5) Uani 1 1 d GU . .
H4 H 0.1766 0.8356 -0.0358 0.128 Uiso 1 1 calc R . .
C5 C 0.1900(4) 0.9050(3) -0.1263(8) 0.098(4) Uani 1 1 d GU . .
H5 H 0.1662 0.8968 -0.2061 0.118 Uiso 1 1 calc R . .
C6 C 0.2194(4) 0.9538(3) -0.1091(6) 0.076(3) Uani 1 1 d GU . .
H6 H 0.2153 0.9784 -0.1774 0.091 Uiso 1 1 calc R . .
C7 C 0.4266(5) 1.0582(4) 0.2202(13) 0.108(5) Uani 1 1 d GU . .
C8 C 0.4572(7) 1.0113(3) 0.2568(15) 0.176(8) Uani 1 1 d GU . .
H8 H 0.4375 0.9805 0.2258 0.211 Uiso 1 1 calc R . .
C9 C 0.5171(7) 1.0105(4) 0.3397(16) 0.186(8) Uani 1 1 d GU . .
H9 H 0.5376 0.9791 0.3641 0.223 Uiso 1 1 calc R . .
C10 C 0.5464(6) 1.0566(5) 0.3859(14) 0.170(8) Uani 1 1 d GU . .
H10 H 0.5865 1.0560 0.4414 0.203 Uiso 1 1 calc R . .
C11 C 0.5158(8) 1.1035(4) 0.3494(17) 0.212(9) Uani 1 1 d GU . .
H11 H 0.5354 1.1343 0.3803 0.255 Uiso 1 1 calc R . .
C12 C 0.4559(7) 1.1043(3) 0.2665(17) 0.212(9) Uani 1 1 d GU . .
H12 H 0.4354 1.1356 0.2421 0.255 Uiso 1 1 calc R . .
C13 C 0.2649(4) 1.0484(3) -0.3390(6) 0.065(3) Uani 1 1 d GU . .
C14 C 0.3114(3) 1.0185(4) -0.4158(9) 0.110(5) Uani 1 1 d GU . .
H14 H 0.3596 1.0172 -0.3938 0.132 Uiso 1 1 calc R . .
C15 C 0.2857(4) 0.9905(4) -0.5256(9) 0.130(6) Uani 1 1 d GU . .
H15 H 0.3168 0.9705 -0.5770 0.156 Uiso 1 1 calc R . .
C16 C 0.2137(4) 0.9924(3) -0.5586(8) 0.098(4) Uani 1 1 d GU . .
H16 H 0.1966 0.9737 -0.6321 0.118 Uiso 1 1 calc R . .
C17 C 0.1673(3) 1.0223(3) -0.4818(8) 0.077(3) Uani 1 1 d GU . .
H17 H 0.1191 1.0236 -0.5039 0.092 Uiso 1 1 calc R . .
C18 C 0.1929(4) 1.0503(3) -0.3720(7) 0.068(3) Uani 1 1 d GU . .
H18 H 0.1618 1.0703 -0.3206 0.082 Uiso 1 1 calc R . .
C19 C 0.4587(4) 1.1256(5) -0.1530(11) 0.110(5) Uani 1 1 d GU . .
C20 C 0.4827(6) 1.1398(6) -0.2808(10) 0.192(8) Uani 1 1 d GU . .
H20 H 0.4514 1.1398 -0.3538 0.231 Uiso 1 1 calc R . .
C21 C 0.5535(6) 1.1541(7) -0.2994(11) 0.217(9) Uani 1 1 d GU . .
H21 H 0.5696 1.1637 -0.3849 0.261 Uiso 1 1 calc R . .
C22 C 0.6003(4) 1.1542(6) -0.1902(15) 0.190(8) Uani 1 1 d GU . .
H22 H 0.6477 1.1638 -0.2026 0.228 Uiso 1 1 calc R . .
C23 C 0.5763(5) 1.1400(5) -0.0624(12) 0.176(7) Uani 1 1 d GU . .
H23 H 0.6076 1.1400 0.0107 0.211 Uiso 1 1 calc R . .
C24 C 0.5055(6) 1.1256(5) -0.0438(9) 0.145(6) Uani 1 1 d GU . .
H24 H 0.4894 1.1161 0.0417 0.174 Uiso 1 1 calc R . .
C25 C 0.1275(4) 1.1546(3) -0.1789(8) 0.063(3) Uani 1 1 d GU . .
C26 C 0.1170(5) 1.1894(3) -0.2841(9) 0.118(5) Uani 1 1 d GU . .
H26 H 0.1522 1.2134 -0.3052 0.141 Uiso 1 1 calc R . .
C27 C 0.0539(5) 1.1883(4) -0.3579(9) 0.143(6) Uani 1 1 d GU . .
H27 H 0.0468 1.2116 -0.4283 0.172 Uiso 1 1 calc R . .
C28 C 0.0013(4) 1.1524(4) -0.3264(9) 0.109(5) Uani 1 1 d GU . .
H28 H -0.0410 1.1517 -0.3758 0.131 Uiso 1 1 calc R . .
C29 C 0.0118(4) 1.1176(4) -0.2212(10) 0.097(4) Uani 1 1 d GU . .
H29 H -0.0234 1.0936 -0.2002 0.117 Uiso 1 1 calc R . .
C30 C 0.0749(4) 1.1187(3) -0.1474(8) 0.079(3) Uani 1 1 d GU . .
H30 H 0.0820 1.0954 -0.0770 0.095 Uiso 1 1 calc R . .
C31 C 0.3186(5) 1.2438(3) -0.0363(12) 0.086(3) Uani 1 1 d GU . .
C32 C 0.2771(4) 1.2882(3) -0.0443(14) 0.120(4) Uani 1 1 d GU . .
H32 H 0.2283 1.2856 -0.0607 0.144 Uiso 1 1 calc R . .
C33 C 0.3084(6) 1.3365(3) -0.0276(15) 0.152(6) Uani 1 1 d GU . .
H33 H 0.2807 1.3662 -0.0329 0.183 Uiso 1 1 calc R . .
C34 C 0.3813(7) 1.3403(3) -0.0030(16) 0.175(8) Uani 1 1 d GU . .
H34 H 0.4022 1.3726 0.0081 0.210 Uiso 1 1 calc R . .
C35 C 0.4227(5) 1.2959(5) 0.0049(19) 0.222(9) Uani 1 1 d GU . .
H35 H 0.4715 1.2985 0.0213 0.266 Uiso 1 1 calc R . .
C36 C 0.3914(5) 1.2477(4) -0.0118(16) 0.180(8) Uani 1 1 d GU . .
H36 H 0.4192 1.2179 -0.0065 0.216 Uiso 1 1 calc R . .
C37 C 0.1189(3) 1.0734(3) 0.1745(8) 0.065(3) Uani 1 1 d GU . .
C38 C 0.0741(4) 1.0997(3) 0.2632(9) 0.094(4) Uani 1 1 d GU . .
H38 H 0.0895 1.1300 0.3043 0.113 Uiso 1 1 calc R . .
C39 C 0.0063(4) 1.0805(4) 0.2906(9) 0.109(5) Uani 1 1 d GU . .
H39 H -0.0236 1.0981 0.3499 0.131 Uiso 1 1 calc R . .
C40 C -0.0167(3) 1.0352(4) 0.2292(10) 0.114(5) Uani 1 1 d GU . .
H40 H -0.0620 1.0224 0.2475 0.137 Uiso 1 1 calc R . .
C41 C 0.0281(4) 1.0089(3) 0.1405(9) 0.089(4) Uani 1 1 d GU . .
H41 H 0.0127 0.9786 0.0995 0.107 Uiso 1 1 calc R . .
C42 C 0.0959(4) 1.0281(3) 0.1132(8) 0.082(3) Uani 1 1 d GU . .
H42 H 0.1258 1.0105 0.0538 0.098 Uiso 1 1 calc R . .
C43 C 0.3004(5) 1.1703(4) 0.3280(7) 0.078(3) Uani 1 1 d GU . .
C44 C 0.2714(4) 1.1648(3) 0.4567(9) 0.098(4) Uani 1 1 d GU . .
H44 H 0.2338 1.1420 0.4710 0.117 Uiso 1 1 calc R . .
C45 C 0.2986(5) 1.1934(4) 0.5640(7) 0.094(4) Uani 1 1 d GU . .
H45 H 0.2791 1.1898 0.6501 0.113 Uiso 1 1 calc R . .
C46 C 0.3548(5) 1.2275(4) 0.5427(9) 0.119(5) Uani 1 1 d GU . .
H46 H 0.3730 1.2466 0.6145 0.143 Uiso 1 1 calc R . .
C47 C 0.3838(5) 1.2329(4) 0.4140(11) 0.221(9) Uani 1 1 d GU . .
H47 H 0.4215 1.2557 0.3997 0.265 Uiso 1 1 calc R . .
C48 C 0.3567(6) 1.2043(5) 0.3067(8) 0.201(9) Uani 1 1 d GU . .
H48 H 0.3761 1.2080 0.2206 0.241 Uiso 1 1 calc R . .
N1 N 0.2819(4) 1.0166(3) 0.0275(9) 0.057(2) Uani 1 1 d . . .
N2 N 0.3416(5) 1.0179(4) 0.1051(9) 0.062(2) Uani 1 1 d . . .
N3 N 0.3708(5) 1.0630(3) 0.1216(10) 0.061(2) Uani 1 1 d . . .
N4 N 0.2879(5) 1.0759(4) -0.2169(10) 0.065(3) Uani 1 1 d . . .
N5 N 0.3539(6) 1.0900(4) -0.2391(9) 0.071(3) Uani 1 1 d . . .
N6 N 0.3848(5) 1.1147(3) -0.1309(9) 0.057(2) Uani 1 1 d . . .
N7 N 0.1929(4) 1.1498(4) -0.1059(8) 0.055(2) Uani 1 1 d . . .
N8 N 0.2265(5) 1.1934(4) -0.1017(9) 0.067(3) Uani 1 1 d . . .
N9 N 0.2895(5) 1.1932(3) -0.0349(11) 0.067(2) Uani 1 1 d . . .
N10 N 0.1863(5) 1.0921(3) 0.1397(9) 0.058(2) Uani 1 1 d . . .
N11 N 0.2136(4) 1.1202(3) 0.2366(9) 0.053(2) Uani 1 1 d . . .
N12 N 0.2770(5) 1.1402(3) 0.2144(9) 0.066(3) Uani 1 1 d . . .
Ru1 Ru 0.23423(4) 1.08132(3) -0.04392(8) 0.0520(2) Uani 1 1 d . . .
Ru2 Ru 0.33411(4) 1.12933(3) 0.04396(9) 0.0503(2) Uani 1 1 d . . .

loop_
_atom_site_aniso_label
_atom_site_aniso_U_11
_atom_site_aniso_U_22
_atom_site_aniso_U_33
_atom_site_aniso_U_23
_atom_site_aniso_U_13
_atom_site_aniso_U_12
C1 0.056(6) 0.037(5) 0.064(6) 0.000(4) -0.002(4) 0.005(4)
C2 0.085(8) 0.062(7) 0.095(8) 0.021(6) -0.025(7) -0.009(6)
C3 0.121(11) 0.070(7) 0.135(10) 0.034(8) -0.047(9) -0.018(7)
C4 0.103(9) 0.065(7) 0.152(11) 0.010(7) -0.038(9) -0.042(7)
C5 0.095(9) 0.090(8) 0.109(9) -0.001(6) -0.029(8) -0.042(8)
C6 0.101(10) 0.055(6) 0.070(6) -0.002(5) -0.014(6) -0.021(6)
C7 0.079(9) 0.057(7) 0.188(15) 0.014(8) -0.049(9) -0.011(7)
C8 0.159(15) 0.135(9) 0.232(17) 0.037(13) -0.130(13) 0.008(11)
C9 0.179(16) 0.167(11) 0.211(18) 0.068(14) -0.140(13) -0.032(12)
C10 0.184(15) 0.129(12) 0.196(16) 0.047(12) -0.123(13) -0.010(11)
C11 0.198(17) 0.155(11) 0.28(2) 0.038(16) -0.184(15) -0.029(13)
C12 0.180(16) 0.140(9) 0.32(2) 0.023(15) -0.190(15) -0.035(12)
C13 0.078(7) 0.074(8) 0.044(5) 0.008(5) -0.004(5) -0.002(6)
C14 0.082(8) 0.115(11) 0.133(13) -0.067(9) -0.005(7) 0.006(7)
C15 0.091(8) 0.160(13) 0.137(12) -0.087(10) -0.022(9) 0.015(9)
C16 0.098(8) 0.119(10) 0.078(8) -0.034(7) -0.011(7) 0.003(8)
C17 0.073(7) 0.079(8) 0.078(8) 0.000(6) -0.011(5) -0.010(6)
C18 0.055(6) 0.086(8) 0.064(6) -0.010(6) -0.003(5) -0.011(6)
C19 0.096(10) 0.155(13) 0.079(8) -0.007(9) 0.005(7) -0.055(10)
C20 0.103(10) 0.38(2) 0.090(8) -0.017(13) 0.006(8) -0.126(14)
C21 0.088(11) 0.38(2) 0.179(14) 0.046(19) 0.024(9) -0.098(16)
C22 0.091(11) 0.30(2) 0.182(15) -0.012(18) 0.004(9) -0.067(14)
C23 0.092(9) 0.27(2) 0.169(12) -0.062(15) 0.014(10) -0.046(12)
C24 0.113(10) 0.210(16) 0.111(9) -0.015(12) -0.012(9) -0.054(11)
C25 0.061(7) 0.064(7) 0.066(6) -0.003(5) -0.015(5) -0.003(5)
C26 0.107(10) 0.135(12) 0.111(10) 0.057(8) -0.061(8) -0.031(9)
C27 0.099(11) 0.226(17) 0.105(10) 0.052(10) -0.046(9) -0.014(10)
C28 0.062(8) 0.170(14) 0.096(10) -0.027(8) -0.040(7) 0.016(7)
C29 0.052(7) 0.149(12) 0.092(9) -0.018(7) -0.011(6) -0.010(8)
C30 0.057(8) 0.095(9) 0.086(8) 0.014(7) -0.010(6) 0.002(6)
C31 0.081(7) 0.071(7) 0.108(9) 0.023(8) -0.031(9) 0.003(6)
C32 0.132(10) 0.062(7) 0.165(12) 0.001(10) -0.023(12) 0.005(6)
C33 0.172(12) 0.063(7) 0.222(17) -0.010(11) 0.012(16) -0.028(8)
C34 0.186(13) 0.070(8) 0.27(2) 0.035(12) -0.030(17) -0.054(9)
C35 0.176(12) 0.101(9) 0.39(2) 0.045(17) -0.103(18) -0.059(8)
C36 0.136(9) 0.081(8) 0.32(2) 0.048(13) -0.119(15) -0.021(8)
C37 0.052(7) 0.078(8) 0.065(7) 0.013(5) 0.000(5) -0.012(5)
C38 0.054(8) 0.119(10) 0.108(10) -0.014(8) 0.025(7) -0.010(7)
C39 0.067(8) 0.163(13) 0.097(9) -0.028(8) 0.021(7) -0.034(8)
C40 0.085(9) 0.149(12) 0.107(11) -0.014(8) 0.007(8) -0.033(8)
C41 0.057(7) 0.099(9) 0.111(9) 0.003(7) -0.003(7) -0.025(6)
C42 0.044(6) 0.094(8) 0.108(9) -0.007(6) -0.023(6) -0.003(6)
C43 0.070(8) 0.099(9) 0.064(6) -0.018(7) 0.015(6) -0.017(7)
C44 0.094(8) 0.138(11) 0.060(6) -0.024(9) 0.002(7) -0.035(7)
C45 0.119(10) 0.120(11) 0.042(6) -0.018(6) -0.018(7) -0.012(7)
C46 0.109(10) 0.122(11) 0.127(9) -0.100(10) 0.020(9) -0.015(7)
C47 0.219(17) 0.30(2) 0.144(13) -0.129(14) 0.069(12) -0.162(14)
C48 0.144(13) 0.34(2) 0.115(10) -0.111(13) 0.063(10) -0.166(13)
N1 0.056(5) 0.056(5) 0.059(5) -0.004(4) 0.005(5) -0.007(4)
N2 0.063(6) 0.068(7) 0.056(5) -0.006(5) 0.003(5) 0.014(5)
N3 0.062(6) 0.040(5) 0.079(6) -0.004(5) -0.033(5) -0.007(5)
N4 0.048(6) 0.080(7) 0.067(6) -0.028(5) 0.005(5) -0.015(5)
N5 0.083(9) 0.077(7) 0.053(6) -0.010(5) -0.006(6) -0.004(6)
N6 0.049(6) 0.065(6) 0.058(5) -0.003(5) 0.008(5) 0.002(5)
N7 0.038(5) 0.055(6) 0.073(6) -0.013(4) -0.019(4) 0.003(5)
N8 0.066(7) 0.062(6) 0.071(6) 0.000(5) 0.001(5) 0.010(6)
N9 0.067(6) 0.055(5) 0.079(6) -0.017(6) 0.022(6) -0.004(5)
N10 0.050(6) 0.054(6) 0.071(6) -0.008(5) 0.006(5) -0.009(4)
N11 0.037(6) 0.058(6) 0.065(6) -0.014(5) 0.018(4) -0.016(4)
N12 0.080(8) 0.057(6) 0.060(6) -0.018(4) 0.002(5) 0.003(5)
Ru1 0.0474(4) 0.0547(5) 0.0537(4) 0.0000(5) 0.0000(6) -0.0019(4)
Ru2 0.0488(5) 0.0482(4) 0.0539(4) -0.0026(5) 0.0016(5) -0.0004(4)

loop_
_atom_type_symbol
_atom_type_description
_atom_type_scat_dispersion_real
_atom_type_scat_dispersion_imag
_atom_type_scat_source
C C 0.0033 0.0016 'International Tables Vol C Tables 4.2.6.8 and 6.1.1.4'
H H 0.0000 0.0000 'International Tables Vol C Tables 4.2.6.8 and 6.1.1.4'
N N 0.0061 0.0033 'International Tables Vol C Tables 4.2.6.8 and 6.1.1.4'
Ru Ru -1.2594 0.8363 'International Tables Vol C Tables 4.2.6.8 and 6.1.1.4'

loop_
_geom_angle_atom_site_label_1
_geom_angle_atom_site_label_2
_geom_angle_atom_site_label_3
_geom_angle
_geom_angle_site_symmetry_1
_geom_angle_site_symmetry_3
_geom_angle_publ_flag
C2 C1 C6 120.0 . . ?
C2 C1 N1 121.1(6) . . ?
C6 C1 N1 118.9(6) . . ?
C1 C2 C3 120.0 . . ?
C4 C3 C2 120.0 . . ?
C3 C4 C5 120.0 . . ?
C6 C5 C4 120.0 . . ?
C5 C6 C1 120.0 . . ?
C8 C7 C12 120.0 . . ?
C8 C7 N3 123.5(7) . . ?
C12 C7 N3 116.0(7) . . ?
C9 C8 C7 120.0 . . ?
C8 C9 C10 120.0 . . ?
C11 C10 C9 120.0 . . ?
C10 C11 C12 120.0 . . ?
C11 C12 C7 120.0 . . ?
C14 C13 C18 120.0 . . ?
C14 C13 N4 122.4(6) . . ?
C18 C13 N4 117.5(6) . . ?
C13 C14 C15 120.0 . . ?
C16 C15 C14 120.0 . . ?
C17 C16 C15 120.0 . . ?
C16 C17 C18 120.0 . . ?
C17 C18 C13 120.0 . . ?
C20 C19 C24 120.0 . . ?
C20 C19 N6 120.3(8) . . ?
C24 C19 N6 119.5(8) . . ?
C19 C20 C21 120.0 . . ?
C22 C21 C20 120.0 . . ?
C21 C22 C23 120.0 . . ?
C24 C23 C22 120.0 . . ?
C23 C24 C19 120.0 . . ?
C26 C25 C30 120.0 . . ?
C26 C25 N7 123.8(7) . . ?
C30 C25 N7 116.0(7) . . ?
C27 C26 C25 120.0 . . ?
C28 C27 C26 120.0 . . ?
C27 C28 C29 120.0 . . ?
C30 C29 C28 120.0 . . ?
C29 C30 C25 120.0 . . ?
C32 C31 C36 120.0 . . ?
C32 C31 N9 123.3(7) . . ?
C36 C31 N9 116.2(7) . . ?
C31 C32 C33 120.0 . . ?
C32 C33 C34 120.0 . . ?
C35 C34 C33 120.0 . . ?
C34 C35 C36 120.0 . . ?
C35 C36 C31 120.0 . . ?
C38 C37 C42 120.0 . . ?
C38 C37 N10 122.2(6) . . ?
C42 C37 N10 117.8(6) . . ?
C39 C38 C37 120.0 . . ?
C40 C39 C38 120.0 . . ?
C39 C40 C41 120.0 . . ?
C42 C41 C40 120.0 . . ?
C41 C42 C37 120.0 . . ?
C44 C43 C48 120.0 . . ?
C44 C43 N12 122.7(7) . . ?
C48 C43 N12 117.2(7) . . ?
C45 C44 C43 120.0 . . ?
C46 C45 C44 120.0 . . ?
C45 C46 C47 120.0 . . ?
C48 C47 C46 120.0 . . ?
C47 C48 C43 120.0 . . ?
N2 N1 C1 112.5(8) . . ?
N2 N1 Ru1 122.8(6) . . ?
C1 N1 Ru1 124.6(6) . . ?
N3 N2 N1 116.1(8) . . ?
N2 N3 C7 108.4(8) . . ?
N2 N3 Ru2 125.3(7) . . ?
C7 N3 Ru2 125.7(6) . . ?
N5 N4 C13 106.0(8) . . ?
N5 N4 Ru1 127.1(7) . . ?
C13 N4 Ru1 126.4(7) . . ?
N4 N5 N6 113.5(9) . . ?
N5 N6 C19 112.4(9) . . ?
N5 N6 Ru2 123.9(7) . . ?
C19 N6 Ru2 123.6(7) . . ?
N8 N7 C25 111.0(9) . . ?
N8 N7 Ru1 124.5(7) . . ?
C25 N7 Ru1 123.8(6) . . ?
N7 N8 N9 116.0(9) . . ?
N8 N9 C31 109.1(9) . . ?
N8 N9 Ru2 123.6(7) . . ?
C31 N9 Ru2 127.2(8) . . ?
N11 N10 C37 111.6(8) . . ?
N11 N10 Ru1 123.6(6) . . ?
C37 N10 Ru1 124.7(7) . . ?
N10 N11 N12 116.9(8) . . ?
N11 N12 C43 111.1(8) . . ?
N11 N12 Ru2 124.3(7) . . ?
C43 N12 Ru2 124.5(7) . . ?
N4 Ru1 N1 91.0(4) . . ?
N4 Ru1 N7 89.8(4) . . ?
N1 Ru1 N7 174.9(3) . . ?
N4 Ru1 N10 174.4(4) . . ?
N1 Ru1 N10 89.9(3) . . ?
N7 Ru1 N10 88.9(3) . . ?
N4 Ru1 Ru2 87.3(3) . . ?
N1 Ru1 Ru2 87.6(2) . . ?
N7 Ru1 Ru2 87.4(2) . . ?
N10 Ru1 Ru2 87.2(2) . . ?
N3 Ru2 N6 90.3(4) . . ?
N3 Ru2 N9 175.4(4) . . ?
N6 Ru2 N9 91.0(4) . . ?
N3 Ru2 N12 89.0(4) . . ?
N6 Ru2 N12 175.4(4) . . ?
N9 Ru2 N12 89.3(4) . . ?
N3 Ru2 Ru1 87.9(2) . . ?
N6 Ru2 Ru1 87.7(3) . . ?
N9 Ru2 Ru1 87.8(3) . . ?
N12 Ru2 Ru1 87.7(3) . . ?

loop_
_geom_bond_atom_site_label_1
_geom_bond_atom_site_label_2
_geom_bond_distance
_geom_bond_site_symmetry_2
_geom_bond_publ_flag
C1 C2 1.3900 . ?
C1 C6 1.3900 . ?
C1 N1 1.414(9) . ?
C2 C3 1.3900 . ?
C3 C4 1.3900 . ?
C4 C5 1.3900 . ?
C5 C6 1.3900 . ?
C7 C8 1.3900 . ?
C7 C12 1.3900 . ?
C7 N3 1.434(10) . ?
C8 C9 1.3900 . ?
C9 C10 1.3900 . ?
C10 C11 1.3900 . ?
C11 C12 1.3900 . ?
C13 C14 1.3900 . ?
C13 C18 1.3900 . ?
C13 N4 1.465(10) . ?
C14 C15 1.3900 . ?
C15 C16 1.3900 . ?
C16 C17 1.3900 . ?
C17 C18 1.3900 . ?
C19 C20 1.3900 . ?
C19 C24 1.3900 . ?
C19 N6 1.430(11) . ?
C20 C21 1.3900 . ?
C21 C22 1.3900 . ?
C22 C23 1.3900 . ?
C23 C24 1.3900 . ?
C25 C26 1.3900 . ?
C25 C30 1.3900 . ?
C25 N7 1.427(9) . ?
C26 C27 1.3900 . ?
C27 C28 1.3900 . ?
C28 C29 1.3900 . ?
C29 C30 1.3900 . ?
C31 C32 1.3900 . ?
C31 C36 1.3900 . ?
C31 N9 1.418(10) . ?
C32 C33 1.3900 . ?
C33 C34 1.3900 . ?
C34 C35 1.3900 . ?
C35 C36 1.3900 . ?
C37 C38 1.3900 . ?
C37 C42 1.3900 . ?
C37 N10 1.396(10) . ?
C38 C39 1.3900 . ?
C39 C40 1.3900 . ?
C40 C41 1.3900 . ?
C41 C42 1.3900 . ?
C43 C44 1.3900 . ?
C43 C48 1.3900 . ?
C43 N12 1.435(10) . ?
C44 C45 1.3900 . ?
C45 C46 1.3900 . ?
C46 C47 1.3900 . ?
C47 C48 1.3900 . ?
N1 N2 1.357(11) . ?
N1 Ru1 2.024(8) . ?
N2 N3 1.300(11) . ?
N3 Ru2 2.002(9) . ?
N4 N5 1.308(12) . ?
N4 Ru1 1.988(9) . ?
N5 N6 1.373(12) . ?
N6 Ru2 2.007(8) . ?
N7 N8 1.293(12) . ?
N7 Ru1 2.028(9) . ?
N8 N9 1.353(12) . ?
N9 Ru2 2.010(10) . ?
N10 N11 1.306(11) . ?
N10 Ru1 2.043(9) . ?
N11 N12 1.314(11) . ?
N12 Ru2 2.015(9) . ?
Ru1 Ru2 2.4086(11) . ?

loop_
_platon_squeeze_void_nr
_platon_squeeze_void_average_x
_platon_squeeze_void_average_y
_platon_squeeze_void_average_z
_platon_squeeze_void_volume
_platon_squeeze_void_count_electrons
_platon_squeeze_void_content
1 0.131 0.281 0.263 138 59 ' '
2 0.369 0.781 -0.237 138 59 ' '
3 0.631 0.219 0.263 138 59 ' '
4 0.869 0.719 -0.237 138 59 ' '
